data_1554446
loop_
_publ_author_name
'Zhou, Chunhui'
'Hu, Jinsong'
'Wang, Yuan'
'Yao, Changguang'
'Chakraborty, Priyanka'
'Li, Huaifeng'
'Guan, Chao'
'Huang, Mei-Hui'
'Huang, Kuo-Wei'

_publ_section_title
;
 Selective carbonylation of benzene to benzaldehyde using a
 phosphorus--nitrogen PN3P--rhodium(i) complex
;
_journal_issue 6
_journal_name_full 'Organic Chemistry Frontiers'
_journal_page_first 721
_journal_paper_doi 10.1039/C8QO00892B
_journal_volume 6
_journal_year 2019
_chemical_formula_sum 'C31 H44 N3 P2 Rh'
_chemical_formula_weight 623.54
_space_group_IT_number 14
_space_group_name_Hall '-P 2yn'
_space_group_name_H-M_alt 'P 1 21/n 1'
_symmetry_cell_setting monoclinic
_symmetry_space_group_name_H-M 'P 1 21/n 1'
_atom_sites_solution_hydrogens geom
_atom_sites_solution_primary direct
_atom_sites_solution_secondary difmap
_audit_creation_method SHELXL-97
_audit_update_record
;
2018-06-04 deposited with the CCDC.
2018-11-07 downloaded from the CCDC.
;
_cell_angle_alpha 90.00
_cell_angle_beta 106.2308(16)
_cell_angle_gamma 90.00
_cell_formula_units_Z 4
_cell_length_a 10.9778(7)
_cell_length_b 16.1480(10)
_cell_length_c 17.5888(11)
_cell_measurement_reflns_used 9521
_cell_measurement_temperature 230(2)
_cell_measurement_theta_max 66.80
_cell_measurement_theta_min 2.62
_cell_volume 2993.7(3)
_computing_structure_refinement 'SHELXL-97 (Sheldrick, 1997)'
_computing_structure_solution 'SHELXS-97 (Sheldrick, 1990)'
_diffrn_ambient_temperature 230(2)
_diffrn_measured_fraction_theta_full 0.979
_diffrn_measured_fraction_theta_max 0.979
_diffrn_measurement_device_type 'Bruker APEX-II CCD'
_diffrn_measurement_method '\f and \w scans'
_diffrn_radiation_monochromator graphite
_diffrn_radiation_source 'fine-focus sealed tube'
_diffrn_radiation_type CuK\a
_diffrn_radiation_wavelength 1.54178
_diffrn_reflns_av_R_equivalents 0.0430
_diffrn_reflns_av_sigmaI/netI 0.0331
_diffrn_reflns_limit_h_max 12
_diffrn_reflns_limit_h_min -13
_diffrn_reflns_limit_k_max 19
_diffrn_reflns_limit_k_min -19
_diffrn_reflns_limit_l_max 20
_diffrn_reflns_limit_l_min -20
_diffrn_reflns_number 20033
_diffrn_reflns_theta_full 66.90
_diffrn_reflns_theta_max 66.90
_diffrn_reflns_theta_min 4.28
_exptl_absorpt_coefficient_mu 5.798
_exptl_absorpt_correction_T_max 0.4767
_exptl_absorpt_correction_T_min 0.3901
_exptl_absorpt_correction_type multi-scan
_exptl_crystal_density_diffrn 1.383
_exptl_crystal_density_method 'not measured'
_exptl_crystal_description block
_exptl_crystal_F_000 1304
_exptl_crystal_size_max 0.20
_exptl_crystal_size_mid 0.18
_exptl_crystal_size_min 0.15
_refine_diff_density_max 0.775
_refine_diff_density_min -0.624
_refine_diff_density_rms 0.066
_refine_ls_extinction_coef 0.00021(6)
_refine_ls_extinction_expression Fc^*^=kFc[1+0.001xFc^2^\l^3^/sin(2\q)]^-1/4^
_refine_ls_extinction_method SHELXL
_refine_ls_goodness_of_fit_ref 1.047
_refine_ls_hydrogen_treatment mixed
_refine_ls_matrix_type full
_refine_ls_number_parameters 350
_refine_ls_number_reflns 5214
_refine_ls_number_restraints 0
_refine_ls_restrained_S_all 1.047
_refine_ls_R_factor_all 0.0345
_refine_ls_R_factor_gt 0.0339
_refine_ls_shift/su_max 0.002
_refine_ls_shift/su_mean 0.000
_refine_ls_structure_factor_coef Fsqd
_refine_ls_weighting_details 'calc w=1/[\s^2^(Fo^2^)+(0.0462P)^2^+2.7520P] where P=(Fo^2^+2Fc^2^)/3'
_refine_ls_weighting_scheme calc
_refine_ls_wR_factor_gt 0.0932
_refine_ls_wR_factor_ref 0.0937
_reflns_number_gt 5064
_reflns_number_total 5214
_reflns_threshold_expression >2sigma(I)
_cod_data_source_file c8qo00892b2.cif
_cod_data_source_block 0708_0m
_cod_depositor_comments
;
The following automatic conversions were performed:

data item '_symmetry_cell_setting' value 'Monoclinic' was changed to
'monoclinic' in accordance with the
/home/saulius/struct/COD-crude-data/automatic-downloads/DataCite-retrospective/RSC/depositions/lib/dictionaries/cif_core.dic
dictionary named 'cif_core.dic' version 2.4.2 last updated on
2011-04-26.

Automatic conversion script
Id: cif_fix_values 6909 2019-04-08 15:41:33Z antanas 
;
_cod_original_sg_symbol_H-M P21/n
_cod_database_code 1554446

loop_
_symmetry_equiv_pos_as_xyz
'x, y, z'
'-x+1/2, y+1/2, -z+1/2'
'-x, -y, -z'
'x-1/2, -y-1/2, z-1/2'

loop_
_atom_site_label
_atom_site_type_symbol
_atom_site_fract_x
_atom_site_fract_y
_atom_site_fract_z
_atom_site_U_iso_or_equiv
_atom_site_adp_type
_atom_site_occupancy
_atom_site_symmetry_multiplicity
_atom_site_calc_flag
_atom_site_refinement_flags
_atom_site_disorder_assembly
_atom_site_disorder_group
P1 P 0.30461(7) 0.78554(4) 0.77375(5) 0.04161(18) Uani 1 1 d . . .
P2 P 0.70201(6) 0.77288(4) 0.76008(4) 0.03800(17) Uani 1 1 d . . .
N2 N 0.5208(2) 0.68034(13) 0.81400(14) 0.0406(5) Uani 1 1 d . . .
N3 N 0.7211(2) 0.67367(15) 0.79657(18) 0.0534(7) Uani 1 1 d . . .
H3 H 0.7881 0.6455 0.7955 0.064 Uiso 1 1 calc R . .
C5 C 0.4406(3) 0.57320(17) 0.88148(19) 0.0507(7) Uani 1 1 d . . .
H5 H 0.3736 0.5511 0.8987 0.061 Uiso 1 1 calc R . .
C4 C 0.4269(3) 0.64763(17) 0.84027(17) 0.0426(6) Uani 1 1 d . . .
N1 N 0.3185(3) 0.69398(17) 0.8250(2) 0.0563(8) Uani 1 1 d . . .
H1 H 0.263(4) 0.675(3) 0.833(3) 0.068 Uiso 1 1 d . . .
C3 C 0.6315(3) 0.63848(16) 0.82739(18) 0.0429(6) Uani 1 1 d . . .
C1 C 0.5548(3) 0.53295(17) 0.89629(19) 0.0530(8) Uani 1 1 d . . .
H1A H 0.5671 0.4832 0.9253 0.064 Uiso 1 1 calc R . .
C30 C 0.4426(3) 1.0098(2) 0.5993(2) 0.0659(10) Uani 1 1 d . . .
H30 H 0.4212 1.0176 0.5442 0.079 Uiso 1 1 calc R . .
C2 C 0.6517(3) 0.56427(17) 0.8694(2) 0.0517(7) Uani 1 1 d . . .
H2 H 0.7297 0.5363 0.8791 0.062 Uiso 1 1 calc R . .
C29 C 0.4644(3) 1.0772(2) 0.6489(3) 0.0674(11) Uani 1 1 d . . .
H29 H 0.4582 1.1312 0.6282 0.081 Uiso 1 1 calc R . .
C31 C 0.4520(3) 0.9301(2) 0.6304(2) 0.0531(7) Uani 1 1 d . . .
H31 H 0.4365 0.8851 0.5950 0.064 Uiso 1 1 calc R . .
C27 C 0.5044(3) 0.9844(2) 0.7598(2) 0.0487(7) Uani 1 1 d . . .
H27 H 0.5253 0.9776 0.8150 0.058 Uiso 1 1 calc R . .
C28 C 0.4955(3) 1.0645(2) 0.7292(3) 0.0613(9) Uani 1 1 d . . .
H28 H 0.5109 1.1101 0.7638 0.074 Uiso 1 1 calc R . .
C26 C 0.4835(2) 0.91321(16) 0.71162(18) 0.0404(6) Uani 1 1 d . . .
Rh1 Rh 0.500804(18) 0.796861(11) 0.759451(13) 0.03650(10) Uani 1 1 d . . .
C11 C 0.8345(3) 0.82803(19) 0.82860(18) 0.0463(7) Uani 1 1 d . . .
H11 H 0.9153 0.8049 0.8234 0.056 Uiso 1 1 calc R . .
C6 C 0.7570(3) 0.76096(17) 0.67158(19) 0.0481(7) Uani 1 1 d . . .
H6 H 0.8385 0.7304 0.6859 0.058 Uiso 1 1 calc R . .
C21 C 0.2433(3) 0.8522(2) 0.8379(2) 0.0534(7) Uani 1 1 d . . .
H21 H 0.1739 0.8223 0.8520 0.064 Uiso 1 1 calc R . .
C22 C 0.1912(4) 0.9366(2) 0.8023(3) 0.0679(10) Uani 1 1 d . . .
H22A H 0.2468 0.9617 0.7738 0.081 Uiso 1 1 calc R . .
H22B H 0.1057 0.9309 0.7662 0.081 Uiso 1 1 calc R . .
C16 C 0.1635(3) 0.7673(2) 0.6904(2) 0.0560(8) Uani 1 1 d . A .
H16 H 0.0874 0.7630 0.7099 0.067 Uiso 1 1 calc R . .
C15 C 0.8297(4) 0.8166(3) 0.9138(2) 0.0756(11) Uani 1 1 d . . .
H15A H 0.8769 0.7672 0.9377 0.091 Uiso 1 1 calc R . .
H15B H 0.7420 0.8121 0.9165 0.091 Uiso 1 1 calc R . .
C20 C 0.1432(3) 0.8352(3) 0.6263(2) 0.0691(10) Uani 1 1 d . A .
H20A H 0.0619 0.8634 0.6200 0.083 Uiso 1 1 calc R . .
H20B H 0.2115 0.8763 0.6403 0.083 Uiso 1 1 calc R . .
C7 C 0.6602(5) 0.7141(3) 0.6025(3) 0.0809(13) Uani 1 1 d . . .
H7A H 0.6914 0.6585 0.5958 0.097 Uiso 1 1 calc R . .
H7B H 0.5777 0.7090 0.6135 0.097 Uiso 1 1 calc R . .
C17 C 0.1799(6) 0.6869(3) 0.6469(3) 0.0896(15) Uani 1 1 d . . .
H17 H 0.182(8) 0.640(6) 0.676(5) 0.108 Uiso 0.606(14) 1 d P A 1
H17A H 0.054(12) 0.672(8) 0.610(8) 0.108 Uiso 0.394(14) 1 d P A 2
C23 C 0.1898(5) 0.9867(3) 0.8738(3) 0.0929(15) Uani 1 1 d . . .
H23A H 0.1863 1.0461 0.8620 0.111 Uiso 1 1 calc R . .
H23B H 0.1173 0.9718 0.8932 0.111 Uiso 1 1 calc R . .
C8 C 0.6486(4) 0.7663(3) 0.5286(3) 0.0797(11) Uani 1 1 d . . .
H8A H 0.6489 0.7307 0.4835 0.096 Uiso 1 1 calc R . .
H8B H 0.5694 0.7980 0.5154 0.096 Uiso 1 1 calc R . .
C10 C 0.7753(3) 0.8436(2) 0.63329(19) 0.0514(7) Uani 1 1 d . . .
H10A H 0.7117 0.8841 0.6386 0.062 Uiso 1 1 calc R . .
H10B H 0.8601 0.8662 0.6579 0.062 Uiso 1 1 calc R . .
C12 C 0.8329(3) 0.92231(19) 0.8135(2) 0.0584(8) Uani 1 1 d . . .
H12A H 0.7540 0.9391 0.7746 0.070 Uiso 1 1 calc R . .
H12B H 0.9049 0.9389 0.7943 0.070 Uiso 1 1 calc R . .
C9 C 0.7590(4) 0.8229(3) 0.5464(2) 0.0678(9) Uani 1 1 d . . .
H9A H 0.7411 0.8727 0.5133 0.081 Uiso 1 1 calc R . .
H9B H 0.8345 0.7954 0.5391 0.081 Uiso 1 1 calc R . .
C13 C 0.8430(5) 0.9613(3) 0.8958(3) 0.0946(16) Uani 1 1 d . . .
H13A H 0.9007 1.0088 0.9053 0.114 Uiso 1 1 calc R . .
H13B H 0.7595 0.9799 0.8988 0.114 Uiso 1 1 calc R . .
C25 C 0.3451(4) 0.8734(3) 0.9148(3) 0.0834(12) Uani 1 1 d . . .
H25A H 0.4302 0.8702 0.9076 0.100 Uiso 1 1 calc R . .
H25B H 0.3403 0.8360 0.9578 0.100 Uiso 1 1 calc R . .
C14 C 0.8926(5) 0.8954(3) 0.9549(3) 0.0913(14) Uani 1 1 d . . .
H14A H 0.8688 0.9056 1.0038 0.110 Uiso 1 1 calc R . .
H14B H 0.9853 0.8917 0.9676 0.110 Uiso 1 1 calc R . .
C24 C 0.3118(5) 0.9642(4) 0.9324(4) 0.117(2) Uani 1 1 d . . .
H24A H 0.3035 0.9682 0.9863 0.141 Uiso 1 1 calc R . .
H24B H 0.3792 1.0019 0.9277 0.141 Uiso 1 1 calc R . .
C19 C 0.1441(7) 0.7897(4) 0.5500(3) 0.1043(19) Uani 1 1 d . . .
H19 H 0.225(10) 0.796(6) 0.550(7) 0.125 Uiso 0.606(14) 1 d P A 1
H19A H 0.060(15) 0.797(8) 0.497(10) 0.125 Uiso 0.394(14) 1 d P A 2
C0AA C 0.1157(10) 0.6984(5) 0.5664(5) 0.086(3) Uiso 0.606(14) 1 d P A 1
H0AA H 0.0243 0.6894 0.5567 0.103 Uiso 0.606(14) 1 calc PR A 1
H0AB H 0.1479 0.6605 0.5331 0.103 Uiso 0.606(14) 1 calc PR A 1
C0AB C 0.2063(14) 0.7146(7) 0.5754(7) 0.079(4) Uiso 0.394(14) 1 d P A 2
H0AC H 0.2980 0.7220 0.5850 0.095 Uiso 0.394(14) 1 calc PR A 2
H0AD H 0.1779 0.6727 0.5339 0.095 Uiso 0.394(14) 1 calc PR A 2

loop_
_atom_site_aniso_label
_atom_site_aniso_U_11
_atom_site_aniso_U_22
_atom_site_aniso_U_33
_atom_site_aniso_U_23
_atom_site_aniso_U_13
_atom_site_aniso_U_12
P1 0.0383(4) 0.0365(4) 0.0555(4) 0.0063(3) 0.0223(3) 0.0039(3)
P2 0.0359(4) 0.0280(3) 0.0528(4) 0.0016(3) 0.0170(3) 0.0038(3)
N2 0.0440(13) 0.0299(11) 0.0510(13) 0.0052(10) 0.0185(10) 0.0020(10)
N3 0.0468(14) 0.0339(12) 0.087(2) 0.0138(13) 0.0310(13) 0.0134(11)
C5 0.066(2) 0.0343(14) 0.0578(18) 0.0038(13) 0.0271(15) -0.0075(14)
C4 0.0478(16) 0.0353(13) 0.0484(15) 0.0021(12) 0.0194(12) -0.0002(12)
N1 0.0493(16) 0.0465(15) 0.083(2) 0.0201(13) 0.0354(15) 0.0007(12)
C3 0.0479(16) 0.0295(13) 0.0529(16) 0.0011(11) 0.0165(12) 0.0021(11)
C1 0.072(2) 0.0289(14) 0.0587(18) 0.0081(12) 0.0184(16) 0.0010(14)
C30 0.062(2) 0.066(2) 0.077(2) 0.0322(19) 0.0309(18) 0.0184(17)
C2 0.0608(19) 0.0296(14) 0.0641(19) 0.0061(13) 0.0166(15) 0.0094(13)
C29 0.055(2) 0.0473(19) 0.108(3) 0.038(2) 0.037(2) 0.0122(15)
C31 0.0529(18) 0.0507(17) 0.0598(18) 0.0132(14) 0.0224(14) 0.0121(14)
C27 0.0439(17) 0.0365(16) 0.071(2) 0.0046(13) 0.0241(15) 0.0027(11)
C28 0.0451(18) 0.0354(17) 0.110(3) 0.0001(17) 0.0330(18) 0.0004(12)
C26 0.0329(13) 0.0337(13) 0.0592(17) 0.0078(12) 0.0206(12) 0.0074(10)
Rh1 0.03515(14) 0.02704(14) 0.05061(16) 0.00624(7) 0.01744(10) 0.00426(7)
C11 0.0369(14) 0.0469(16) 0.0546(17) -0.0001(13) 0.0120(12) 0.0050(13)
C6 0.0516(17) 0.0357(14) 0.0633(19) -0.0082(13) 0.0267(14) -0.0009(12)
C21 0.0572(18) 0.0492(17) 0.0639(19) -0.0021(15) 0.0337(15) -0.0040(14)
C22 0.074(2) 0.0498(19) 0.095(3) 0.0013(18) 0.049(2) 0.0077(17)
C16 0.0486(17) 0.0576(19) 0.067(2) -0.0016(16) 0.0242(15) -0.0067(15)
C15 0.065(2) 0.103(3) 0.053(2) 0.000(2) 0.0065(18) -0.009(2)
C20 0.0492(19) 0.066(2) 0.086(3) 0.015(2) 0.0094(18) 0.0079(17)
C7 0.109(3) 0.064(2) 0.082(3) -0.032(2) 0.046(3) -0.033(2)
C17 0.150(5) 0.062(2) 0.066(3) -0.012(2) 0.044(3) -0.021(3)
C23 0.091(3) 0.071(3) 0.134(4) -0.033(3) 0.061(3) -0.010(2)
C8 0.085(3) 0.096(3) 0.062(2) -0.016(2) 0.028(2) -0.015(2)
C10 0.0524(17) 0.0491(17) 0.0583(18) 0.0011(14) 0.0243(14) 0.0000(14)
C12 0.0526(18) 0.0420(16) 0.075(2) -0.0102(15) 0.0090(16) -0.0038(14)
C9 0.073(2) 0.076(2) 0.059(2) 0.0014(18) 0.0257(18) -0.001(2)
C13 0.088(3) 0.084(3) 0.096(3) -0.040(3) -0.001(2) 0.021(2)
C25 0.093(3) 0.098(3) 0.066(2) -0.008(2) 0.033(2) -0.016(2)
C14 0.081(3) 0.114(4) 0.070(3) -0.027(3) 0.006(2) 0.008(3)
C24 0.103(4) 0.125(4) 0.131(5) -0.078(4) 0.045(4) -0.022(3)
C19 0.148(6) 0.098(4) 0.062(3) 0.010(2) 0.021(3) 0.008(4)

loop_
_atom_type_symbol
_atom_type_description
_atom_type_scat_dispersion_real
_atom_type_scat_dispersion_imag
_atom_type_scat_source
C C 0.0181 0.0091 'International Tables Vol C Tables 4.2.6.8 and 6.1.1.4'
H H 0.0000 0.0000 'International Tables Vol C Tables 4.2.6.8 and 6.1.1.4'
N N 0.0311 0.0180 'International Tables Vol C Tables 4.2.6.8 and 6.1.1.4'
P P 0.2955 0.4335 'International Tables Vol C Tables 4.2.6.8 and 6.1.1.4'
Rh Rh 0.0927 3.6045 'International Tables Vol C Tables 4.2.6.8 and 6.1.1.4'

loop_
_geom_angle_atom_site_label_1
_geom_angle_atom_site_label_2
_geom_angle_atom_site_label_3
_geom_angle
N1 P1 C21 100.24(15)
N1 P1 C16 102.30(16)
C21 P1 C16 102.37(16)
N1 P1 Rh1 100.49(10)
C21 P1 Rh1 123.66(11)
C16 P1 Rh1 123.08(11)
N3 P2 C6 100.66(13)
N3 P2 C11 102.44(14)
C6 P2 C11 102.70(14)
N3 P2 Rh1 100.38(9)
C6 P2 Rh1 125.00(11)
C11 P2 Rh1 121.18(10)
C4 N2 C3 118.7(2)
C4 N2 Rh1 121.06(18)
C3 N2 Rh1 120.17(18)
C3 N3 P2 120.56(19)
C1 C5 C4 118.0(3)
N2 C4 N1 115.1(2)
N2 C4 C5 122.4(3)
N1 C4 C5 122.5(3)
C4 N1 P1 121.3(2)
N2 C3 N3 115.6(2)
N2 C3 C2 121.6(3)
N3 C3 C2 122.7(3)
C5 C1 C2 121.0(3)
C29 C30 C31 120.2(3)
C1 C2 C3 118.3(3)
C28 C29 C30 119.0(3)
C30 C31 C26 123.5(3)
C28 C27 C26 122.9(3)
C29 C28 C27 120.4(4)
C31 C26 C27 114.0(3)
C31 C26 Rh1 124.5(2)
C27 C26 Rh1 121.5(2)
C26 Rh1 N2 177.18(11)
C26 Rh1 P2 98.00(7)
N2 Rh1 P2 82.27(7)
C26 Rh1 P1 97.99(7)
N2 Rh1 P1 81.75(7)
P2 Rh1 P1 164.01(3)
C15 C11 C12 106.6(3)
C15 C11 P2 110.3(2)
C12 C11 P2 113.3(2)
C10 C6 C7 102.9(3)
C10 C6 P2 113.4(2)
C7 C6 P2 113.3(2)
C25 C21 C22 104.9(3)
C25 C21 P1 112.0(3)
C22 C21 P1 115.5(2)
C23 C22 C21 103.1(4)
C17 C16 C20 104.4(3)
C17 C16 P1 110.0(3)
C20 C16 P1 112.8(2)
C11 C15 C14 103.3(4)
C19 C20 C16 105.3(4)
C8 C7 C6 105.7(3)
C0AA C17 C0AB 41.0(6)
C0AA C17 C16 107.0(5)
C0AB C17 C16 104.6(6)
C24 C23 C22 103.3(4)
C9 C8 C7 107.0(4)
C9 C10 C6 104.8(3)
C11 C12 C13 104.1(3)
C8 C9 C10 102.0(3)
C14 C13 C12 106.3(3)
C21 C25 C24 103.3(4)
C13 C14 C15 103.7(3)
C23 C24 C25 107.9(4)
C0AB C19 C20 104.9(6)
C0AB C19 C0AA 39.1(6)
C20 C19 C0AA 104.0(5)
C17 C0AA C19 104.1(6)
C19 C0AB C17 110.3(9)

loop_
_geom_bond_atom_site_label_1
_geom_bond_atom_site_label_2
_geom_bond_distance
P1 N1 1.716(3)
P1 C21 1.820(3)
P1 C16 1.835(4)
P1 Rh1 2.2446(7)
P2 N3 1.717(2)
P2 C6 1.831(3)
P2 C11 1.839(3)
P2 Rh1 2.2395(7)
N2 C4 1.350(4)
N2 C3 1.353(4)
N2 Rh1 2.096(2)
N3 C3 1.372(4)
C5 C1 1.371(5)
C5 C4 1.390(4)
C4 N1 1.368(4)
C3 C2 1.393(4)
C1 C2 1.376(5)
C30 C29 1.373(6)
C30 C31 1.392(4)
C29 C28 1.372(6)
C31 C26 1.399(4)
C27 C28 1.393(5)
C27 C26 1.408(4)
C26 Rh1 2.046(3)
C11 C15 1.525(5)
C11 C12 1.545(4)
C6 C10 1.534(4)
C6 C7 1.567(5)
C21 C25 1.533(5)
C21 C22 1.540(5)
C22 C23 1.499(6)
C16 C17 1.542(6)
C16 C20 1.543(5)
C15 C14 1.530(6)
C20 C19 1.532(7)
C7 C8 1.526(6)
C17 C0AA 1.406(10)
C17 C0AB 1.440(13)
C23 C24 1.489(8)
C8 C9 1.480(6)
C10 C9 1.525(5)
C12 C13 1.554(6)
C13 C14 1.481(7)
C25 C24 1.562(7)
C19 C0AB 1.401(13)
C19 C0AA 1.550(10)
